data_7701710
loop_
_publ_author_name
'Kristinsd\'ottir, Lilja'
'Oldroyd, Nicola L.'
'Grabiner, Rachel'
'Knights, Alastair W.'
'Heilmann, Andreas'
'Protchenko, Andrey V.'
'Niu, Haoyu'
'Kolychev, Eugene L.'
'Campos, Jes\'us'
'Hicks, Jamie'
'Christensen, Kirsten E.'
'Aldridge, Simon'

_publ_section_title
;
 Synthetic, structural and reaction chemistry of N-heterocyclic germylene
 and stannylene compounds featuring N-boryl substituents.
;
_journal_issue 31
_journal_name_full 'Dalton transactions (Cambridge, England : 2003)'
_journal_page_first 11951
_journal_page_last 11960
_journal_paper_doi 10.1039/c9dt02449b
_journal_volume 48
_journal_year 2019
_chemical_formula_moiety 'C60 H83 B2 Ge N7 O2, 0.5(C5 H12)'
_chemical_formula_sum 'C62.5 H89 B2 Ge N7 O2'
_chemical_formula_weight 1064.61
_space_group_crystal_system tetragonal
_space_group_IT_number 88
_space_group_name_Hall '-I 4ad'
_space_group_name_H-M_alt 'I 41/a :2'
_atom_sites_solution_hydrogens geom
_audit_creation_method SHELXL-2018/3
_audit_update_record
;
2019-06-09 deposited with the CCDC.	2019-07-18 downloaded from the CCDC.
;
_cell_angle_alpha 90
_cell_angle_beta 90
_cell_angle_gamma 90
_cell_formula_units_Z 16
_cell_length_a 42.2093(12)
_cell_length_b 42.2093(12)
_cell_length_c 13.8670(5)
_cell_measurement_reflns_used 6539
_cell_measurement_temperature 150(2)
_cell_measurement_theta_max 75.1520
_cell_measurement_theta_min 3.9170
_cell_volume 24705.8(13)
_computing_cell_refinement 'CrysAlisPro 1.171.38.43 (Rigaku OD, 2015)'
_computing_data_collection 'CrysAlisPro 1.171.38.43 (Rigaku OD, 2015)'
_computing_data_reduction 'CrysAlisPro 1.171.38.43 (Rigaku OD, 2015)'
_computing_structure_refinement 'SHELXL-2018/3 (Sheldrick, 2018)'
_computing_structure_solution 'SHELXT 2018/2 (Sheldrick, 2018)'
_diffrn_ambient_temperature 150(2)
_diffrn_detector_area_resol_mean 10.5035
_diffrn_measured_fraction_theta_full 0.999
_diffrn_measured_fraction_theta_max 0.984
_diffrn_measurement_device_type 'SuperNova, Dual, Cu at zero, Atlas'
_diffrn_measurement_method '\w scans'
_diffrn_radiation_type CuK\a
_diffrn_radiation_wavelength 1.54184
_diffrn_reflns_av_R_equivalents 0.0412
_diffrn_reflns_av_unetI/netI 0.0475
_diffrn_reflns_Laue_measured_fraction_full 0.999
_diffrn_reflns_Laue_measured_fraction_max 0.984
_diffrn_reflns_limit_h_max 53
_diffrn_reflns_limit_h_min -48
_diffrn_reflns_limit_k_max 51
_diffrn_reflns_limit_k_min -31
_diffrn_reflns_limit_l_max 17
_diffrn_reflns_limit_l_min -16
_diffrn_reflns_number 35614
_diffrn_reflns_point_group_measured_fraction_full 0.999
_diffrn_reflns_point_group_measured_fraction_max 0.984
_diffrn_reflns_theta_full 67.684
_diffrn_reflns_theta_max 76.416
_diffrn_reflns_theta_min 3.956
_diffrn_source 'micro-focus sealed X-ray tube'
_exptl_absorpt_coefficient_mu 1.021
_exptl_absorpt_correction_T_max 1.00000
_exptl_absorpt_correction_T_min 0.94794
_exptl_absorpt_correction_type multi-scan
_exptl_absorpt_process_details
;
CrysAlisPro 1.171.38.43 (Rigaku Oxford Diffraction, 2015)
Empirical absorption correction using spherical harmonics,
 implemented in SCALE3 ABSPACK scaling algorithm.
;
_exptl_crystal_colour colourless
_exptl_crystal_density_diffrn 1.145
_exptl_crystal_description needle
_exptl_crystal_F_000 9136
_exptl_crystal_size_max 0.120
_exptl_crystal_size_mid 0.030
_exptl_crystal_size_min 0.030
_refine_diff_density_max 1.341
_refine_diff_density_min -0.644
_refine_diff_density_rms 0.062
_refine_ls_extinction_method none
_refine_ls_goodness_of_fit_ref 1.040
_refine_ls_hydrogen_treatment constr
_refine_ls_matrix_type full
_refine_ls_number_parameters 748
_refine_ls_number_reflns 12758
_refine_ls_number_restraints 139
_refine_ls_restrained_S_all 1.098
_refine_ls_R_factor_all 0.0733
_refine_ls_R_factor_gt 0.0520
_refine_ls_shift/su_max 0.002
_refine_ls_shift/su_mean 0.000
_refine_ls_structure_factor_coef Fsqd
_refine_ls_weighting_details 'w=1/[\s^2^(Fo^2^)+(0.0797P)^2^+29.0843P] where P=(Fo^2^+2Fc^2^)/3'
_refine_ls_weighting_scheme calc
_refine_ls_wR_factor_gt 0.1384
_refine_ls_wR_factor_ref 0.1527
_reflns_Friedel_coverage 0.000
_reflns_number_gt 9904
_reflns_number_total 12758
_reflns_threshold_expression 'I > 2\s(I)'
_oxford_structure_analysis_title 195rgek17
_cod_data_source_file c9dt02449b2.cif
_cod_data_source_block (L2)Ge(C5H4NO)(OH)
_cod_original_cell_volume 24705.8(17)
_cod_original_sg_symbol_H-M 'I 41/a'
_cod_original_formula_sum 'C62.50 H89 B2 Ge N7 O2'
_cod_database_code 7701710
_shelx_shelxl_version_number 2018/3
_shelx_space_group_comment
;
The symmetry employed for this shelxl refinement is uniquely defined
by the following loop, which should always be used as a source of
symmetry information in preference to the above space-group names.
They are only intended as comments.
;
_shelx_estimated_absorpt_t_min 0.887
_shelx_estimated_absorpt_t_max 0.970

loop_
_space_group_symop_operation_xyz
'x, y, z'
'-y+3/4, x+1/4, z+1/4'
'-x, -y+1/2, z'
'y+1/4, -x+1/4, z+1/4'
'x+1/2, y+1/2, z+1/2'
'-y+5/4, x+3/4, z+3/4'
'-x+1/2, -y+1, z+1/2'
'y+3/4, -x+3/4, z+3/4'
'-x, -y, -z'
'y-3/4, -x-1/4, -z-1/4'
'x, y-1/2, -z'
'-y-1/4, x-1/4, -z-1/4'
'-x+1/2, -y+1/2, -z+1/2'
'y-1/4, -x+1/4, -z+1/4'
'x+1/2, y, -z+1/2'
'-y+1/4, x+1/4, -z+1/4'

loop_
_atom_site_label
_atom_site_type_symbol
_atom_site_fract_x
_atom_site_fract_y
_atom_site_fract_z
_atom_site_U_iso_or_equiv
_atom_site_adp_type
_atom_site_occupancy
_atom_site_site_symmetry_order
_atom_site_calc_flag
_atom_site_refinement_flags_posn
_atom_site_refinement_flags_adp
_atom_site_refinement_flags_occupancy
_atom_site_disorder_assembly
_atom_site_disorder_group
Ge1 Ge 0.32190(2) 0.35278(2) 0.51877(2) 0.02369(9) Uani 1 1 d . . . . .
O1 O 0.30275(4) 0.31723(4) 0.48563(14) 0.0360(4) Uani 1 1 d . . . . .
H1 H 0.316273 0.304076 0.466334 0.043 Uiso 1 1 calc R U . . .
O2 O 0.35719(7) 0.40916(6) 0.4911(2) 0.0678(8) Uani 1 1 d . . . . .
N1 N 0.34869(5) 0.34712(5) 0.62141(15) 0.0287(4) Uani 1 1 d . . . . .
N2 N 0.28968(4) 0.37763(4) 0.55992(13) 0.0230(4) Uani 1 1 d . . . . .
N3 N 0.37313(5) 0.29102(5) 0.59332(16) 0.0335(5) Uani 1 1 d . . . . .
N4 N 0.38180(6) 0.31357(5) 0.74147(17) 0.0384(5) Uani 1 1 d . . . . .
N5 N 0.23028(4) 0.37368(5) 0.59715(14) 0.0249(4) Uani 1 1 d . . . . .
N6 N 0.24277(4) 0.37355(5) 0.43768(14) 0.0250(4) Uani 1 1 d . . . . .
N7 N 0.35655(7) 0.39566(7) 0.4075(2) 0.0532(7) Uani 1 1 d . . . . .
C1 C 0.34945(7) 0.37570(6) 0.6846(2) 0.0393(6) Uani 1 1 d . . . . .
H1A H 0.360457 0.392964 0.649774 0.047 Uiso 1 1 calc R U . . .
H1B H 0.362077 0.370717 0.742822 0.047 Uiso 1 1 calc R U . . .
C2 C 0.31723(7) 0.38760(6) 0.71615(18) 0.0350(5) Uani 1 1 d . . . . .
H2A H 0.305307 0.369831 0.745388 0.042 Uiso 1 1 calc R U . . .
H2B H 0.320144 0.403998 0.766418 0.042 Uiso 1 1 calc R U . . .
C3 C 0.29786(6) 0.40143(5) 0.63454(17) 0.0265(5) Uani 1 1 d . . . . .
H3A H 0.278092 0.410527 0.661143 0.032 Uiso 1 1 calc R U . . .
H3B H 0.309974 0.418856 0.604124 0.032 Uiso 1 1 calc R U . . .
C4 C 0.37089(7) 0.28330(6) 0.4928(2) 0.0353(6) Uani 1 1 d . . . . .
C5 C 0.34907(7) 0.26031(6) 0.4622(2) 0.0378(6) Uani 1 1 d . . . . .
C6 C 0.34766(9) 0.25303(7) 0.3638(2) 0.0481(7) Uani 1 1 d . . . . .
H6 H 0.332809 0.237768 0.341681 0.058 Uiso 1 1 calc R U . . .
C7 C 0.36750(10) 0.26766(8) 0.2985(2) 0.0560(9) Uani 1 1 d . . . . .
H7 H 0.365987 0.262791 0.231784 0.067 Uiso 1 1 calc R U . . .
C8 C 0.38957(10) 0.28940(9) 0.3304(3) 0.0582(9) Uani 1 1 d . . . . .
H8 H 0.403405 0.299055 0.285064 0.070 Uiso 1 1 calc R U . . .
C9 C 0.39204(8) 0.29753(7) 0.4274(2) 0.0479(7) Uani 1 1 d . . . . .
C10 C 0.4160(2) 0.3230(2) 0.4602(8) 0.053(2) Uani 0.615(13) 1 d D . P A 1
H10 H 0.406813 0.335336 0.515053 0.064 Uiso 0.615(13) 1 calc R U P A 1
C10A C 0.4229(3) 0.3138(3) 0.4640(11) 0.042(3) Uani 0.385(13) 1 d D . P A 2
H10A H 0.422776 0.311870 0.535825 0.051 Uiso 0.385(13) 1 calc R U P A 2
C11 C 0.44467(18) 0.3041(2) 0.4955(7) 0.077(3) Uani 0.615(13) 1 d D . P A 1
H11A H 0.452543 0.290613 0.443054 0.116 Uiso 0.615(13) 1 calc R U P A 1
H11B H 0.438425 0.290747 0.550160 0.116 Uiso 0.615(13) 1 calc R U P A 1
H11C H 0.461417 0.318694 0.515738 0.116 Uiso 0.615(13) 1 calc R U P A 1
C11A C 0.4545(3) 0.3006(3) 0.4295(14) 0.094(6) Uani 0.385(13) 1 d D . P A 2
H11D H 0.455188 0.300965 0.358846 0.142 Uiso 0.385(13) 1 calc R U P A 2
H11E H 0.456912 0.278767 0.452258 0.142 Uiso 0.385(13) 1 calc R U P A 2
H11F H 0.471790 0.313627 0.455176 0.142 Uiso 0.385(13) 1 calc R U P A 2
C12 C 0.42635(16) 0.34563(17) 0.3807(7) 0.063(2) Uani 0.615(13) 1 d D . P A 1
H12A H 0.440696 0.361596 0.407715 0.095 Uiso 0.615(13) 1 calc R U P A 1
H12B H 0.407710 0.356134 0.353302 0.095 Uiso 0.615(13) 1 calc R U P A 1
H12C H 0.437342 0.333745 0.330078 0.095 Uiso 0.615(13) 1 calc R U P A 1
C12A C 0.4204(3) 0.3491(2) 0.4413(13) 0.069(4) Uani 0.385(13) 1 d D . P A 2
H12D H 0.439599 0.359896 0.463699 0.103 Uiso 0.385(13) 1 calc R U P A 2
H12E H 0.401884 0.358007 0.474050 0.103 Uiso 0.385(13) 1 calc R U P A 2
H12F H 0.418204 0.352016 0.371491 0.103 Uiso 0.385(13) 1 calc R U P A 2
C13 C 0.32823(8) 0.24213(6) 0.5328(2) 0.0419(6) Uani 1 1 d . . . . .
H13 H 0.328592 0.253510 0.596003 0.050 Uiso 1 1 calc R U . . .
C14 C 0.34165(10) 0.20855(8) 0.5484(3) 0.0645(10) Uani 1 1 d . . . . .
H14A H 0.341021 0.196814 0.487439 0.097 Uiso 1 1 calc R U . . .
H14B H 0.328851 0.197444 0.596722 0.097 Uiso 1 1 calc R U . . .
H14C H 0.363599 0.210032 0.570965 0.097 Uiso 1 1 calc R U . . .
C15 C 0.29367(8) 0.23956(7) 0.4994(3) 0.0519(8) Uani 1 1 d . . . . .
H15A H 0.285246 0.260811 0.487014 0.078 Uiso 1 1 calc R U . . .
H15B H 0.281051 0.229288 0.549853 0.078 Uiso 1 1 calc R U . . .
H15C H 0.292633 0.226954 0.440194 0.078 Uiso 1 1 calc R U . . .
C16 C 0.39058(8) 0.27022(7) 0.6522(2) 0.0464(7) Uani 1 1 d . . . . .
H16 H 0.397635 0.249746 0.633540 0.056 Uiso 1 1 calc R U . . .
C17 C 0.39574(8) 0.28344(7) 0.7378(2) 0.0483(7) Uani 1 1 d . . . . .
H17 H 0.407203 0.273858 0.789068 0.058 Uiso 1 1 calc R U . . .
C18 C 0.38942(8) 0.33384(7) 0.8215(2) 0.0472(7) Uani 1 1 d . . . . .
C19 C 0.41676(9) 0.35261(8) 0.8165(3) 0.0589(9) Uani 1 1 d . . . . .
C20 C 0.42344(13) 0.37336(11) 0.8926(4) 0.0822(13) Uani 1 1 d . U . . .
H20 H 0.442048 0.386002 0.890652 0.099 Uiso 1 1 calc R U . . .
C21 C 0.40360(16) 0.37551(15) 0.9686(4) 0.1008(14) Uani 1 1 d . U . . .
H21 H 0.408390 0.389657 1.019833 0.121 Uiso 1 1 calc R U . . .
C22 C 0.37597(16) 0.35707(14) 0.9727(4) 0.0968(13) Uani 1 1 d . U . . .
H22 H 0.361749 0.359637 1.025172 0.116 Uiso 1 1 calc R U . . .
C23 C 0.36906(13) 0.33489(11) 0.9003(3) 0.0764(11) Uani 1 1 d D U . . .
C24 C 0.3377(2) 0.3153(2) 0.9007(7) 0.0753(17) Uani 0.669(15) 1 d D U P B 1
H24 H 0.330268 0.312636 0.832713 0.090 Uiso 0.669(15) 1 calc R U P B 1
C24A C 0.3447(4) 0.3109(5) 0.9186(12) 0.078(2) Uani 0.331(15) 1 d D U P B 2
H24A H 0.342153 0.298593 0.857570 0.094 Uiso 0.331(15) 1 calc R U P B 2
C25 C 0.3457(2) 0.28271(17) 0.9425(8) 0.092(2) Uani 0.669(15) 1 d D U P B 1
H25A H 0.350499 0.284802 1.011312 0.139 Uiso 0.669(15) 1 calc R U P B 1
H25B H 0.364102 0.273923 0.908805 0.139 Uiso 0.669(15) 1 calc R U P B 1
H25C H 0.327507 0.268516 0.934090 0.139 Uiso 0.669(15) 1 calc R U P B 1
C25A C 0.3538(4) 0.2872(3) 0.9975(14) 0.088(3) Uani 0.331(15) 1 d D U P B 2
H25D H 0.374142 0.277292 0.981191 0.132 Uiso 0.331(15) 1 calc R U P B 2
H25E H 0.337435 0.270779 1.002214 0.132 Uiso 0.331(15) 1 calc R U P B 2
H25F H 0.355683 0.298202 1.059360 0.132 Uiso 0.331(15) 1 calc R U P B 2
C26 C 0.3119(2) 0.3313(2) 0.9588(7) 0.079(2) Uani 0.669(15) 1 d D U P B 1
H26A H 0.293979 0.316708 0.966491 0.118 Uiso 0.669(15) 1 calc R U P B 1
H26B H 0.304763 0.350421 0.925132 0.118 Uiso 0.669(15) 1 calc R U P B 1
H26C H 0.320143 0.337071 1.022476 0.118 Uiso 0.669(15) 1 calc R U P B 1
C26A C 0.3123(2) 0.3252(5) 0.9423(16) 0.080(3) Uani 0.331(15) 1 d D U P B 2
H26D H 0.310523 0.328348 1.012084 0.120 Uiso 0.331(15) 1 calc R U P B 2
H26E H 0.295578 0.310774 0.920501 0.120 Uiso 0.331(15) 1 calc R U P B 2
H26F H 0.310038 0.345631 0.909376 0.120 Uiso 0.331(15) 1 calc R U P B 2
C27 C 0.43836(10) 0.35157(11) 0.7317(4) 0.0800(13) Uani 1 1 d . U . . .
H27 H 0.428528 0.337363 0.682382 0.096 Uiso 1 1 calc R U . . .
C28 C 0.44341(14) 0.38376(15) 0.6852(5) 0.1107(19) Uani 1 1 d . U . . .
H28A H 0.423444 0.391139 0.656998 0.166 Uiso 1 1 calc R U . . .
H28B H 0.459487 0.381982 0.634530 0.166 Uiso 1 1 calc R U . . .
H28C H 0.450550 0.398916 0.734137 0.166 Uiso 1 1 calc R U . . .
C29 C 0.47014(14) 0.33718(15) 0.7603(6) 0.122(2) Uani 1 1 d . U . . .
H29A H 0.479357 0.349470 0.813278 0.183 Uiso 1 1 calc R U . . .
H29B H 0.484507 0.337600 0.704801 0.183 Uiso 1 1 calc R U . . .
H29C H 0.466968 0.315226 0.781158 0.183 Uiso 1 1 calc R U . . .
C30 C 0.22976(5) 0.37004(6) 0.69972(16) 0.0258(4) Uani 1 1 d . . . . .
C31 C 0.23650(7) 0.34028(6) 0.73974(19) 0.0335(5) Uani 1 1 d . . . . .
C32 C 0.23552(8) 0.33732(7) 0.8398(2) 0.0464(7) Uani 1 1 d . . . . .
H32 H 0.239948 0.317341 0.868359 0.056 Uiso 1 1 calc R U . . .
C33 C 0.22826(8) 0.36280(8) 0.8986(2) 0.0494(8) Uani 1 1 d . . . . .
H33 H 0.227824 0.360240 0.966608 0.059 Uiso 1 1 calc R U . . .
C34 C 0.22168(7) 0.39176(7) 0.85842(19) 0.0416(6) Uani 1 1 d . . . . .
H34 H 0.216681 0.409157 0.899120 0.050 Uiso 1 1 calc R U . . .
C35 C 0.22222(6) 0.39603(6) 0.75824(18) 0.0313(5) Uani 1 1 d . . . . .
C36 C 0.21408(8) 0.42804(7) 0.7159(2) 0.0420(7) Uani 1 1 d . . . . .
H36 H 0.220872 0.428072 0.646849 0.050 Uiso 1 1 calc R U . . .
C37 C 0.23109(9) 0.45516(7) 0.7669(3) 0.0570(9) Uani 1 1 d . . . . .
H37A H 0.223669 0.456579 0.833717 0.086 Uiso 1 1 calc R U . . .
H37B H 0.226564 0.475102 0.733408 0.086 Uiso 1 1 calc R U . . .
H37C H 0.253975 0.451241 0.766302 0.086 Uiso 1 1 calc R U . . .
C38 C 0.17823(8) 0.43309(8) 0.7187(2) 0.0523(8) Uani 1 1 d . . . . .
H38A H 0.167744 0.416381 0.681448 0.078 Uiso 1 1 calc R U . . .
H38B H 0.173096 0.453791 0.690775 0.078 Uiso 1 1 calc R U . . .
H38C H 0.170867 0.432342 0.785697 0.078 Uiso 1 1 calc R U . . .
C39 C 0.24399(8) 0.31174(6) 0.6768(2) 0.0438(7) Uani 1 1 d . . . . .
H39 H 0.250495 0.319844 0.611963 0.053 Uiso 1 1 calc R U . . .
C40 C 0.27094(9) 0.29189(8) 0.7155(3) 0.0568(8) Uani 1 1 d . . . . .
H40A H 0.289775 0.305206 0.723553 0.085 Uiso 1 1 calc R U . . .
H40B H 0.275637 0.274737 0.670025 0.085 Uiso 1 1 calc R U . . .
H40C H 0.264896 0.282854 0.777909 0.085 Uiso 1 1 calc R U . . .
C41 C 0.21434(11) 0.29163(9) 0.6628(4) 0.0720(12) Uani 1 1 d . . . . .
H41A H 0.206533 0.284522 0.725725 0.108 Uiso 1 1 calc R U . . .
H41B H 0.219475 0.273157 0.622916 0.108 Uiso 1 1 calc R U . . .
H41C H 0.197967 0.304274 0.630731 0.108 Uiso 1 1 calc R U . . .
C42 C 0.20236(6) 0.37190(6) 0.54292(18) 0.0313(5) Uani 1 1 d . . . . .
H42 H 0.181535 0.370909 0.568714 0.038 Uiso 1 1 calc R U . . .
C43 C 0.20966(6) 0.37181(6) 0.44886(18) 0.0311(5) Uani 1 1 d . . . . .
H43 H 0.194768 0.370734 0.397588 0.037 Uiso 1 1 calc R U . . .
C44 C 0.25541(5) 0.37564(5) 0.34206(16) 0.0255(4) Uani 1 1 d . . . . .
C45 C 0.26927(6) 0.40403(6) 0.31029(17) 0.0275(5) Uani 1 1 d . . . . .
C46 C 0.27836(7) 0.40606(6) 0.21394(19) 0.0372(6) Uani 1 1 d . . . . .
H46 H 0.288031 0.424961 0.191183 0.045 Uiso 1 1 calc R U . . .
C47 C 0.27360(8) 0.38110(7) 0.15044(19) 0.0436(7) Uani 1 1 d . . . . .
H47 H 0.279179 0.383274 0.084400 0.052 Uiso 1 1 calc R U . . .
C48 C 0.26078(7) 0.35321(7) 0.18352(19) 0.0406(6) Uani 1 1 d . . . . .
H48 H 0.258090 0.335975 0.140214 0.049 Uiso 1 1 calc R U . . .
C49 C 0.25165(7) 0.34979(6) 0.27983(18) 0.0333(5) Uani 1 1 d . . . . .
C50 C 0.23791(9) 0.31837(7) 0.3127(2) 0.0489(8) Uani 1 1 d . . . . .
H50 H 0.235273 0.319302 0.384351 0.059 Uiso 1 1 calc R U . . .
C51 C 0.20523(11) 0.31266(10) 0.2682(3) 0.0715(12) Uani 1 1 d . . . . .
H51A H 0.191272 0.330523 0.283429 0.107 Uiso 1 1 calc R U . . .
H51B H 0.196186 0.293105 0.294484 0.107 Uiso 1 1 calc R U . . .
H51C H 0.207312 0.310698 0.198028 0.107 Uiso 1 1 calc R U . . .
C52 C 0.25997(12) 0.29106(7) 0.2898(3) 0.0669(11) Uani 1 1 d . . . . .
H52A H 0.262919 0.289617 0.219805 0.100 Uiso 1 1 calc R U . . .
H52B H 0.250747 0.271260 0.313739 0.100 Uiso 1 1 calc R U . . .
H52C H 0.280502 0.294639 0.320900 0.100 Uiso 1 1 calc R U . . .
C53 C 0.27332(6) 0.43220(6) 0.37808(18) 0.0315(5) Uani 1 1 d . . . . .
H53 H 0.281386 0.423645 0.440695 0.038 Uiso 1 1 calc R U . . .
C54 C 0.24186(8) 0.44811(8) 0.3990(3) 0.0518(8) Uani 1 1 d . . . . .
H54A H 0.233524 0.457530 0.339627 0.078 Uiso 1 1 calc R U . . .
H54B H 0.244909 0.464720 0.447510 0.078 Uiso 1 1 calc R U . . .
H54C H 0.226815 0.432352 0.423462 0.078 Uiso 1 1 calc R U . . .
C55 C 0.29724(8) 0.45665(7) 0.3437(2) 0.0458(7) Uani 1 1 d . . . . .
H55A H 0.317149 0.446046 0.326967 0.069 Uiso 1 1 calc R U . . .
H55B H 0.301095 0.472098 0.395098 0.069 Uiso 1 1 calc R U . . .
H55C H 0.288880 0.467574 0.286716 0.069 Uiso 1 1 calc R U . . .
C56 C 0.34137(6) 0.36754(8) 0.3990(2) 0.0421(7) Uani 1 1 d . . . . .
C57 C 0.33975(9) 0.35269(13) 0.3107(2) 0.0715(13) Uani 1 1 d . . . . .
H57 H 0.329054 0.333007 0.304166 0.086 Uiso 1 1 calc R U . . .
C58 C 0.35411(12) 0.36706(18) 0.2305(3) 0.1011(16) Uani 1 1 d . U . . .
H58 H 0.353325 0.357137 0.169026 0.121 Uiso 1 1 calc R U . . .
C59 C 0.36931(11) 0.39562(16) 0.2418(3) 0.0933(14) Uani 1 1 d . U . . .
H59 H 0.378961 0.405580 0.187819 0.112 Uiso 1 1 calc R U . . .
C60 C 0.37057(9) 0.40960(13) 0.3296(3) 0.0812(13) Uani 1 1 d . U . . .
H60 H 0.381287 0.429240 0.336986 0.097 Uiso 1 1 calc R U . . .
C61 C 0.5564(2) 0.3056(2) 0.6629(8) 0.091(3) Uiso 0.5 1 d D U P C -1
H61A H 0.579176 0.301493 0.669242 0.136 Uiso 0.5 1 calc R U P C -1
H61B H 0.552507 0.328440 0.668720 0.136 Uiso 0.5 1 calc R U P C -1
H61C H 0.549098 0.298251 0.599681 0.136 Uiso 0.5 1 calc R U P C -1
C62 C 0.5398(4) 0.2893(4) 0.7366(9) 0.147(4) Uiso 0.5 1 d D U P C -1
H62A H 0.526883 0.305772 0.768930 0.176 Uiso 0.5 1 calc R U P C -1
H62B H 0.556236 0.283073 0.783777 0.176 Uiso 0.5 1 calc R U P C -1
C63 C 0.5194(4) 0.2625(4) 0.7292(11) 0.153(4) Uiso 0.5 1 d D U P C -1
H63A H 0.506595 0.262527 0.788909 0.184 Uiso 0.5 1 calc R U P C -1
H63B H 0.533497 0.243772 0.733624 0.184 Uiso 0.5 1 calc R U P C -1
C64 C 0.4978(5) 0.2557(5) 0.6531(10) 0.168(5) Uiso 0.5 1 d D U P C -1
H64A H 0.510240 0.252751 0.593192 0.202 Uiso 0.5 1 calc R U P C -1
H64B H 0.484244 0.274549 0.643562 0.202 Uiso 0.5 1 calc R U P C -1
C65 C 0.4761(4) 0.2269(4) 0.6645(12) 0.141(5) Uiso 0.5 1 d D U P C -1
H65A H 0.487189 0.207832 0.642635 0.212 Uiso 0.5 1 calc R U P C -1
H65B H 0.456922 0.229972 0.625632 0.212 Uiso 0.5 1 calc R U P C -1
H65C H 0.470200 0.224514 0.732445 0.212 Uiso 0.5 1 calc R U P C -1
B1 B 0.36638(7) 0.31955(6) 0.6484(2) 0.0299(5) Uani 1 1 d . . . . .
B2 B 0.25703(6) 0.37474(6) 0.53241(18) 0.0224(5) Uani 1 1 d . . . . .

loop_
_atom_site_aniso_label
_atom_site_aniso_U_11
_atom_site_aniso_U_22
_atom_site_aniso_U_33
_atom_site_aniso_U_23
_atom_site_aniso_U_13
_atom_site_aniso_U_12
Ge1 0.02463(14) 0.02251(14) 0.02394(14) -0.00297(10) 0.00010(10) 0.00380(9)
O1 0.0349(9) 0.0280(8) 0.0452(10) -0.0149(8) -0.0031(8) 0.0019(7)
O2 0.0803(18) 0.0399(12) 0.0832(19) -0.0015(12) 0.0364(15) -0.0058(12)
N1 0.0305(10) 0.0233(9) 0.0323(10) -0.0044(8) -0.0087(8) 0.0059(8)
N2 0.0220(9) 0.0235(9) 0.0236(9) -0.0048(7) -0.0007(7) 0.0027(7)
N3 0.0404(12) 0.0256(10) 0.0343(11) -0.0024(8) -0.0022(9) 0.0096(9)
N4 0.0451(13) 0.0339(11) 0.0362(11) -0.0044(9) -0.0099(10) 0.0149(10)
N5 0.0243(9) 0.0275(9) 0.0231(9) 0.0013(7) 0.0019(7) 0.0002(7)
N6 0.0249(9) 0.0282(9) 0.0221(9) -0.0002(7) 0.0006(7) -0.0026(7)
N7 0.0468(14) 0.0501(15) 0.0626(17) 0.0218(13) 0.0216(13) 0.0141(12)
C1 0.0398(14) 0.0284(12) 0.0496(15) -0.0126(11) -0.0213(12) 0.0096(10)
C2 0.0470(15) 0.0297(12) 0.0283(12) -0.0091(10) -0.0069(11) 0.0036(11)
C3 0.0278(11) 0.0220(10) 0.0299(11) -0.0083(9) -0.0023(9) 0.0020(9)
C4 0.0425(14) 0.0262(11) 0.0374(13) -0.0060(10) 0.0029(11) 0.0076(10)
C5 0.0501(16) 0.0248(11) 0.0384(14) -0.0065(10) 0.0040(12) 0.0059(11)
C6 0.069(2) 0.0329(14) 0.0422(15) -0.0125(12) 0.0014(14) 0.0003(13)
C7 0.086(3) 0.0470(17) 0.0353(15) -0.0121(13) 0.0113(16) 0.0036(17)
C8 0.075(2) 0.0538(19) 0.0458(17) -0.0026(15) 0.0238(17) -0.0017(17)
C9 0.0531(18) 0.0414(15) 0.0491(17) -0.0056(13) 0.0119(14) -0.0012(13)
C10 0.040(4) 0.042(5) 0.078(5) -0.002(4) 0.014(4) 0.000(3)
C10A 0.042(7) 0.041(7) 0.043(5) -0.002(5) 0.009(5) 0.005(5)
C11 0.046(4) 0.081(5) 0.105(7) 0.021(5) -0.007(4) 0.001(3)
C11A 0.046(6) 0.123(12) 0.114(13) -0.031(10) 0.001(7) 0.026(7)
C12 0.046(3) 0.054(4) 0.089(6) 0.013(4) 0.008(4) -0.006(3)
C12A 0.053(6) 0.055(7) 0.099(11) 0.019(7) -0.022(7) -0.008(5)
C13 0.0552(17) 0.0267(12) 0.0438(15) -0.0029(11) 0.0052(13) 0.0012(12)
C14 0.076(2) 0.0335(16) 0.084(3) 0.0119(17) 0.015(2) 0.0073(16)
C15 0.062(2) 0.0340(14) 0.0596(19) -0.0004(14) 0.0015(16) -0.0092(14)
C16 0.0592(18) 0.0315(13) 0.0486(16) -0.0008(12) -0.0051(14) 0.0208(13)
C17 0.0614(19) 0.0387(15) 0.0449(16) 0.0014(12) -0.0122(14) 0.0215(14)
C18 0.0579(18) 0.0436(15) 0.0400(15) -0.0073(12) -0.0191(14) 0.0170(14)
C19 0.055(2) 0.0499(18) 0.071(2) -0.0080(17) -0.0315(18) 0.0142(15)
C20 0.094(3) 0.075(2) 0.078(3) -0.017(2) -0.041(2) 0.001(2)
C21 0.129(3) 0.103(3) 0.070(2) -0.031(2) -0.024(2) -0.015(3)
C22 0.120(2) 0.102(2) 0.0693(19) -0.0209(18) 0.0023(19) -0.010(2)
C23 0.104(3) 0.081(3) 0.0443(18) -0.0163(18) 0.0012(19) -0.007(2)
C24 0.088(4) 0.082(4) 0.056(3) -0.014(3) 0.009(3) 0.003(3)
C24A 0.097(5) 0.082(4) 0.056(4) -0.014(4) 0.013(4) 0.010(4)
C25 0.094(5) 0.092(4) 0.091(5) -0.012(4) 0.013(4) -0.003(4)
C25A 0.099(6) 0.085(5) 0.080(6) -0.002(5) 0.013(5) 0.013(5)
C26 0.098(4) 0.089(5) 0.049(4) -0.016(3) 0.005(3) 0.021(3)
C26A 0.103(6) 0.086(6) 0.051(6) -0.014(5) 0.000(5) 0.018(5)
C27 0.048(2) 0.070(2) 0.121(4) -0.019(3) -0.007(2) 0.0008(18)
C28 0.079(3) 0.108(4) 0.145(5) 0.024(4) 0.029(3) 0.026(3)
C29 0.074(3) 0.092(4) 0.200(6) -0.008(4) 0.001(4) 0.032(3)
C30 0.0254(10) 0.0293(11) 0.0228(10) 0.0020(9) 0.0028(8) -0.0023(9)
C31 0.0399(13) 0.0291(12) 0.0315(12) 0.0050(10) 0.0073(10) -0.0004(10)
C32 0.0629(19) 0.0426(15) 0.0336(14) 0.0147(12) 0.0122(13) 0.0101(14)
C33 0.0630(19) 0.063(2) 0.0223(12) 0.0083(12) 0.0106(12) 0.0126(15)
C34 0.0529(17) 0.0453(15) 0.0267(12) -0.0022(11) 0.0101(11) 0.0039(13)
C35 0.0337(12) 0.0318(12) 0.0285(12) 0.0022(10) 0.0085(10) 0.0024(10)
C36 0.0585(18) 0.0339(13) 0.0336(13) 0.0029(11) 0.0173(12) 0.0128(12)
C37 0.064(2) 0.0364(15) 0.070(2) -0.0064(15) 0.0316(18) 0.0014(14)
C38 0.060(2) 0.0571(19) 0.0400(15) -0.0026(14) 0.0017(14) 0.0249(16)
C39 0.0648(19) 0.0266(12) 0.0401(14) 0.0056(11) 0.0076(14) 0.0009(12)
C40 0.063(2) 0.0416(16) 0.065(2) -0.0002(15) 0.0106(17) 0.0126(15)
C41 0.077(3) 0.0424(18) 0.096(3) -0.012(2) -0.016(2) -0.0055(18)
C42 0.0249(11) 0.0379(13) 0.0311(12) -0.0001(10) 0.0013(9) -0.0025(9)
C43 0.0244(11) 0.0399(13) 0.0289(11) -0.0012(10) -0.0027(9) -0.0035(10)
C44 0.0266(11) 0.0282(11) 0.0218(10) 0.0013(9) -0.0014(8) 0.0007(9)
C45 0.0292(11) 0.0265(11) 0.0267(11) 0.0005(9) 0.0019(9) 0.0025(9)
C46 0.0469(15) 0.0343(13) 0.0302(12) 0.0042(10) 0.0084(11) -0.0024(11)
C47 0.0602(18) 0.0459(15) 0.0246(12) 0.0001(11) 0.0095(12) -0.0031(13)
C48 0.0555(17) 0.0415(14) 0.0248(12) -0.0090(11) 0.0025(11) -0.0050(12)
C49 0.0427(14) 0.0316(12) 0.0256(11) -0.0030(10) -0.0015(10) -0.0070(10)
C50 0.079(2) 0.0362(14) 0.0313(13) -0.0078(11) -0.0004(14) -0.0240(15)
C51 0.087(3) 0.072(3) 0.055(2) -0.0175(19) 0.0012(19) -0.047(2)
C52 0.123(4) 0.0281(14) 0.0492(18) -0.0062(13) -0.011(2) -0.0125(18)
C53 0.0401(13) 0.0239(11) 0.0305(12) 0.0008(9) 0.0036(10) 0.0009(10)
C54 0.0494(17) 0.0406(16) 0.065(2) -0.0116(15) 0.0069(15) 0.0111(13)
C55 0.0552(18) 0.0293(13) 0.0529(17) -0.0007(12) 0.0055(14) -0.0057(12)
C56 0.0308(13) 0.0605(18) 0.0349(13) 0.0092(13) 0.0072(11) 0.0182(12)
C57 0.0456(18) 0.142(4) 0.0271(15) -0.0047(19) 0.0091(13) 0.000(2)
C58 0.066(2) 0.197(5) 0.0402(18) 0.018(3) 0.0177(18) -0.001(3)
C59 0.055(2) 0.164(4) 0.061(2) 0.050(2) 0.0244(18) 0.013(2)
C60 0.0487(18) 0.112(3) 0.083(2) 0.056(2) 0.0316(18) 0.024(2)
B1 0.0307(13) 0.0263(12) 0.0327(13) -0.0040(11) -0.0017(11) 0.0024(10)
B2 0.0259(12) 0.0190(10) 0.0224(11) -0.0006(9) 0.0017(9) 0.0001(9)

loop_
_atom_type_symbol
_atom_type_description
_atom_type_scat_dispersion_real
_atom_type_scat_dispersion_imag
_atom_type_scat_source
C C 0.0181 0.0091 'International Tables Vol C Tables 4.2.6.8 and 6.1.1.4'
H H 0.0000 0.0000 'International Tables Vol C Tables 4.2.6.8 and 6.1.1.4'
N N 0.0311 0.0180 'International Tables Vol C Tables 4.2.6.8 and 6.1.1.4'
O O 0.0492 0.0322 'International Tables Vol C Tables 4.2.6.8 and 6.1.1.4'
Ge Ge -1.0885 0.8855 'International Tables Vol C Tables 4.2.6.8 and 6.1.1.4'
B B 0.0090 0.0039 'International Tables Vol C Tables 4.2.6.8 and 6.1.1.4'

loop_
_geom_angle_atom_site_label_1
_geom_angle_atom_site_label_2
_geom_angle_atom_site_label_3
_geom_angle
O1 Ge1 N2 103.33(8)
O1 Ge1 N1 111.94(9)
N2 Ge1 N1 107.12(9)
O1 Ge1 C56 104.02(12)
N2 Ge1 C56 113.53(10)
N1 Ge1 C56 116.21(11)
B1 N1 C1 119.5(2)
B1 N1 Ge1 129.09(17)
C1 N1 Ge1 111.33(15)
B2 N2 C3 117.83(18)
B2 N2 Ge1 126.05(15)
C3 N2 Ge1 115.94(14)
C16 N3 C4 117.2(2)
C16 N3 B1 108.3(2)
C4 N3 B1 133.3(2)
C17 N4 C18 118.3(2)
C17 N4 B1 108.1(2)
C18 N4 B1 132.5(2)
C42 N5 C30 121.02(19)
C42 N5 B2 109.03(19)
C30 N5 B2 129.3(2)
C43 N6 C44 118.35(19)
C43 N6 B2 108.36(19)
C44 N6 B2 133.17(19)
O2 N7 C56 118.4(3)
O2 N7 C60 120.7(4)
C56 N7 C60 120.9(4)
N1 C1 C2 114.8(2)
C3 C2 C1 113.4(2)
N2 C3 C2 112.73(18)
C5 C4 C9 121.1(3)
C5 C4 N3 119.6(3)
C9 C4 N3 119.2(3)
C6 C5 C4 118.3(3)
C6 C5 C13 119.4(3)
C4 C5 C13 122.2(3)
C7 C6 C5 121.1(3)
C6 C7 C8 119.8(3)
C7 C8 C9 121.6(3)
C8 C9 C4 118.0(3)
C8 C9 C10 120.3(5)
C4 C9 C10 121.5(4)
C8 C9 C10A 119.1(5)
C4 C9 C10A 120.6(5)
C12 C10 C11 109.3(5)
C12 C10 C9 114.4(8)
C11 C10 C9 104.4(6)
C11A C10A C12A 110.6(7)
C11A C10A C9 118.0(10)
C12A C10A C9 107.9(9)
C5 C13 C15 113.0(3)
C5 C13 C14 110.0(3)
C15 C13 C14 109.1(3)
C17 C16 N3 110.0(2)
C16 C17 N4 110.1(3)
C23 C18 C19 121.9(3)
C23 C18 N4 119.2(3)
C19 C18 N4 118.9(3)
C20 C19 C18 118.9(4)
C20 C19 C27 119.4(4)
C18 C19 C27 121.8(3)
C21 C20 C19 120.4(5)
C20 C21 C22 120.7(5)
C23 C22 C21 120.9(5)
C18 C23 C22 117.0(5)
C18 C23 C24A 123.2(8)
C22 C23 C24A 118.9(8)
C18 C23 C24 120.6(4)
C22 C23 C24 121.9(5)
C26 C24 C25 110.9(5)
C26 C24 C23 112.1(8)
C25 C24 C23 107.0(7)
C23 C24A C26A 113.1(13)
C23 C24A C25A 113.6(13)
C26A C24A C25A 109.2(7)
C19 C27 C28 113.3(4)
C19 C27 C29 110.2(5)
C28 C27 C29 110.1(4)
C35 C30 C31 121.2(2)
C35 C30 N5 119.7(2)
C31 C30 N5 119.1(2)
C32 C31 C30 117.9(2)
C32 C31 C39 120.4(2)
C30 C31 C39 121.6(2)
C33 C32 C31 121.5(3)
C34 C33 C32 119.9(3)
C33 C34 C35 120.9(3)
C34 C35 C30 118.5(2)
C34 C35 C36 119.7(2)
C30 C35 C36 121.8(2)
C35 C36 C37 112.6(3)
C35 C36 C38 109.9(3)
C37 C36 C38 110.5(2)
C40 C39 C31 113.0(3)
C40 C39 C41 110.8(3)
C31 C39 C41 110.1(3)
C43 C42 N5 109.2(2)
C42 C43 N6 109.6(2)
C49 C44 C45 121.3(2)
C49 C44 N6 118.7(2)
C45 C44 N6 119.9(2)
C46 C45 C44 117.9(2)
C46 C45 C53 120.8(2)
C44 C45 C53 121.2(2)
C47 C46 C45 121.5(2)
C48 C47 C46 119.7(2)
C47 C48 C49 121.1(2)
C48 C49 C44 118.5(2)
C48 C49 C50 118.9(2)
C44 C49 C50 122.6(2)
C52 C50 C49 111.5(3)
C52 C50 C51 110.4(3)
C49 C50 C51 111.1(3)
C54 C53 C55 109.9(2)
C54 C53 C45 111.4(2)
C55 C53 C45 114.2(2)
N7 C56 C57 120.0(3)
N7 C56 Ge1 113.8(2)
C57 C56 Ge1 126.1(3)
C56 C57 C58 119.1(5)
C59 C58 C57 119.3(5)
C60 C59 C58 120.2(4)
C59 C60 N7 120.5(5)
C61 C62 C63 129.2(9)
C62 C63 C64 126.9(9)
C63 C64 C65 117.9(8)
N1 B1 N3 129.6(2)
N1 B1 N4 127.0(2)
N3 B1 N4 103.5(2)
N2 B2 N5 126.1(2)
N2 B2 N6 130.1(2)
N5 B2 N6 103.79(19)

loop_
_geom_bond_atom_site_label_1
_geom_bond_atom_site_label_2
_geom_bond_distance
Ge1 O1 1.7657(17)
Ge1 N2 1.8099(18)
Ge1 N1 1.833(2)
Ge1 C56 1.955(3)
O2 N7 1.292(4)
N1 B1 1.432(3)
N1 C1 1.492(3)
N2 B2 1.435(3)
N2 C3 1.483(3)
N3 C16 1.407(3)
N3 C4 1.435(3)
N3 B1 1.454(3)
N4 C17 1.402(3)
N4 C18 1.437(4)
N4 B1 1.467(4)
N5 C42 1.400(3)
N5 C30 1.431(3)
N5 B2 1.443(3)
N6 C43 1.408(3)
N6 C44 1.432(3)
N6 B2 1.446(3)
N7 C56 1.354(5)
N7 C60 1.366(4)
C1 C2 1.514(4)
C2 C3 1.513(3)
C4 C5 1.404(4)
C4 C9 1.407(4)
C5 C6 1.400(4)
C5 C13 1.523(4)
C6 C7 1.380(5)
C7 C8 1.380(6)
C8 C9 1.392(5)
C9 C10 1.543(12)
C9 C10A 1.556(16)
C10 C12 1.523(7)
C10 C11 1.532(6)
C10A C11A 1.525(7)
C10A C12A 1.525(7)
C13 C15 1.534(5)
C13 C14 1.542(4)
C16 C17 1.330(4)
C18 C23 1.392(6)
C18 C19 1.401(5)
C19 C20 1.400(5)
C19 C27 1.488(7)
C20 C21 1.349(8)
C21 C22 1.404(8)
C22 C23 1.403(6)
C23 C24A 1.46(2)
C23 C24 1.559(12)
C24 C26 1.516(6)
C24 C25 1.531(7)
C24A C26A 1.531(8)
C24A C25A 1.533(8)
C27 C28 1.519(7)
C27 C29 1.525(7)
C30 C35 1.401(3)
C30 C31 1.402(3)
C31 C32 1.394(4)
C31 C39 1.521(4)
C32 C33 1.384(4)
C33 C34 1.371(4)
C34 C35 1.401(4)
C35 C36 1.512(4)
C36 C37 1.525(5)
C36 C38 1.529(5)
C39 C40 1.512(5)
C39 C41 1.524(5)
C42 C43 1.340(4)
C44 C49 1.400(3)
C44 C45 1.404(3)
C45 C46 1.393(3)
C45 C53 1.525(3)
C46 C47 1.388(4)
C47 C48 1.374(4)
C48 C49 1.398(4)
C49 C50 1.517(4)
C50 C52 1.516(5)
C50 C51 1.531(5)
C53 C54 1.516(4)
C53 C55 1.521(4)
C56 C57 1.377(5)
C57 C58 1.405(6)
C58 C59 1.375(9)
C59 C60 1.354(8)
C61 C62 1.419(7)
C62 C63 1.425(7)
C63 C64 1.425(7)
C64 C65 1.529(8)
